data_2100460
loop_
_publ_author_name
'Edwin A Collier'
'Roger J Davey'
'Simon N Black'
'Ronald J Roberts'

_publ_contact_author_address
;Colloids, Crystals and Interfaces Group
School of Chemical Engineering and Analytical Science
The University of Manchester
P.O. Box 88
Sackville Street
Manchester
M60 1QD
UK
;
_publ_contact_author_email e.collier@manchester.ac.uk
_publ_contact_author_fax '+44 161 3064399'
_publ_contact_author_name 'Dr Edwin A Collier'
_publ_contact_author_phone '+44 161 3064362'
_publ_section_title
;
 17 salts of ephedrine: crystal structures and packing analysis
;
_journal_coeditor_code BK5025
_journal_date_accepted 2006-04-03
_journal_date_recd_electronic 2005-10-17
_journal_issue 3
_journal_name_full 'Acta Crystallographica Section B'
_journal_page_first 498
_journal_page_last 505
_journal_paper_category FA
_journal_paper_doi 10.1107/S0108768106012018
_journal_volume 62
_journal_year 2006
_chemical_formula_moiety 'C12 H19 N1 O3'
_chemical_formula_structural 'C12 H19 N1 O3'
_chemical_formula_sum 'C24 H38 N2 O6'
_chemical_formula_weight 450.56
_chemical_name_systematic
;
(1R, 2S)-(-)-ephedrine acetate
;
_space_group_IT_number 1
_symmetry_cell_setting triclinic
_symmetry_space_group_name_Hall 'P 1'
_symmetry_space_group_name_H-M 'P 1'
_atom_sites_solution_hydrogens geom
_atom_sites_solution_primary direct
_atom_sites_solution_secondary difmap
_cell_angle_alpha 108.1750(10)
_cell_angle_beta 104.5600(10)
_cell_angle_gamma 104.087(2)
_cell_formula_units_Z 1
_cell_length_a 5.96420(10)
_cell_length_b 10.4125(2)
_cell_length_c 11.7403(4)
_cell_measurement_reflns_used 7676
_cell_measurement_temperature 150
_cell_measurement_theta_max 0
_cell_measurement_theta_min 0
_cell_volume 628.08(3)
_computing_cell_refinement 'HKL Scalepack (Otwinowski & Minor 1997)'
_computing_data_collection 'Collect (Nonius BV, 1997-2000)'
_computing_data_reduction 'HKL Denzo and Scalepack (Otwinowski & Minor 1997)'
_computing_molecular_graphics 'Ortep-3 for Windows (Farrugia, 1997)'
_computing_publication_material 'WinGX publication routines (Farrugia, 1999)'
_computing_structure_refinement 'shelxl-97 (sheldrick, 1997)'
_computing_structure_solution 'SHELXS-97 (Sheldrick, 1997)'
_diffrn_ambient_temperature 293(2)
_diffrn_measured_fraction_theta_full 0.968
_diffrn_measured_fraction_theta_max 0.968
_diffrn_measurement_device '95mm CCD camera on \k-goniostat'
_diffrn_measurement_device_type KappaCCD
_diffrn_measurement_method 'CCD rotation images, thick slices'
_diffrn_radiation_monochromator graphite
_diffrn_radiation_type mok\a
_diffrn_radiation_wavelength 0.71073
_diffrn_reflns_av_R_equivalents 0.0621
_diffrn_reflns_limit_h_max 7
_diffrn_reflns_limit_h_min -7
_diffrn_reflns_limit_k_max 13
_diffrn_reflns_limit_k_min -13
_diffrn_reflns_limit_l_max 15
_diffrn_reflns_limit_l_min -15
_diffrn_reflns_number 11807
_diffrn_reflns_reduction_process
;
 Scaled and merged with SORTAV
 R.H. Blessing, (1987) Cryst. Rev. 1, 3-58
 R.H. Blessing, (1989) J. Appl. Cryst. 22, 396-397
;
_diffrn_reflns_theta_full 28.28
_diffrn_reflns_theta_max 28.28
_diffrn_reflns_theta_min 3.47
_exptl_absorpt_coefficient_mu 0.085
_exptl_absorpt_correction_T_max 1.051
_exptl_absorpt_correction_T_min 0.927
_exptl_absorpt_correction_type multi-scan
_exptl_absorpt_process_details
;
 R.H. Blessing, Acta Cryst. (1995), A51, 33-38
;
_exptl_crystal_colour colourless
_exptl_crystal_density_diffrn 1.191
_exptl_crystal_density_method 'not measured'
_exptl_crystal_description needle
_exptl_crystal_F_000 244
_exptl_crystal_size_max 0.3
_exptl_crystal_size_mid 0.05
_exptl_crystal_size_min 0.05
_refine_diff_density_max 0.178
_refine_diff_density_min -0.222
_refine_ls_extinction_method none
_refine_ls_goodness_of_fit_ref 1.033
_refine_ls_hydrogen_treatment mixed
_refine_ls_matrix_type full
_refine_ls_number_parameters 351
_refine_ls_number_reflns 3007
_refine_ls_number_restraints 3
_refine_ls_restrained_S_all 1.032
_refine_ls_R_factor_all 0.0736
_refine_ls_R_factor_gt 0.0427
_refine_ls_shift/su_max 0
_refine_ls_shift/su_mean 0
_refine_ls_structure_factor_coef Fsqd
_refine_ls_weighting_details 'calc w=1/[\s^2^(fo^2^)+(0.0548p)^2^+0.0180p] where p=(fo^2^+2fc^2^)/3'
_refine_ls_weighting_scheme calc
_refine_ls_wR_factor_gt 0.0902
_refine_ls_wR_factor_ref 0.102
_reflns_number_gt 2247
_reflns_number_total 3007
_reflns_threshold_expression >2sigma(i)
_cod_data_source_file bk5025.cif
_cod_data_source_block publication_text
_cod_depositor_comments
;
The following automatic conversions were performed:
'_refine_ls_structure_factor_coef' value 'fsqd' changed to 'Fsqd'
according to '/home/saulius/struct/CIF-dictionaries/cif_core.dic'
dictionary named 'cif_core.dic' version 2.4.1 from
2010-06-29.

'_atom_site_adp_type' value 'uani' changed to 'Uani'
according to '/home/saulius/struct/CIF-dictionaries/cif_core.dic'
dictionary named 'cif_core.dic' version 2.4.1 from 2010-06-29 (32
times).

'_atom_site_adp_type' value 'uiso' changed to 'Uiso' according to
'/home/saulius/struct/CIF-dictionaries/cif_core.dic' dictionary named
'cif_core.dic' version 2.4.1 from 2010-06-29 (38
times).

'_atom_site_refinement_flags' value 'r' changed to 'R' according
to '/home/saulius/struct/CIF-dictionaries/cif_core.dic' dictionary named
'cif_core.dic' version 2.4.1 from 2010-06-29 (19 times).

Automatic conversion script
Id: cif_fix_enum 1527 2010-12-29 10:47:43Z saulius 

The following automatic conversions were performed:

'_refine_ls_structure_factor_coef' value 'fsqd' changed to 'Fsqd'
according to /home/saulius/struct/CIF-dictionaries/cif_core.dic
dictionary named 'cif_core.dic' version 2.4.1 from
2010-06-29.

'_atom_site_adp_type' value 'uani' changed to 'Uani'
according to /home/saulius/struct/CIF-dictionaries/cif_core.dic
dictionary named 'cif_core.dic' version 2.4.1 from 2010-06-29 (32
times).

'_atom_site_adp_type' value 'uiso' changed to 'Uiso'
according to /home/saulius/struct/CIF-dictionaries/cif_core.dic
dictionary named 'cif_core.dic' version 2.4.1 from 2010-06-29 (38
times).

'_atom_site_refinement_flags' value 'r' changed to 'R'
according to /home/saulius/struct/CIF-dictionaries/cif_core.dic
dictionary named 'cif_core.dic' version 2.4.1 from 2010-06-29 (19
times).

Automatic conversion script
Id: cif_fix_values 1715 2011-07-08 13:25:40Z adriana 
;
_cod_database_code 2100460

loop_
_symmetry_equiv_pos_as_xyz
'x, y, z'

loop_
_atom_site_type_symbol
_atom_site_label
_atom_site_fract_x
_atom_site_fract_y
_atom_site_fract_z
_atom_site_U_iso_or_equiv
_atom_site_adp_type
_atom_site_calc_flag
_atom_site_refinement_flags
_atom_site_occupancy
c c01 0.2211(5) 0.9237(3) 0.9491(3) 0.0399(7) Uani d . 1
h h01 0.333(7) 0.890(4) 0.915(3) 0.048 Uiso d . 1
c c02 0.2123(6) 0.9280(4) 1.0662(4) 0.0507(9) Uani d . 1
h h02 0.3163 0.8947 1.1134 0.061 Uiso calc R 1
c c03 0.0502(6) 0.9815(3) 1.1138(3) 0.0461(8) Uani d . 1
h h03 0.040(7) 0.984(4) 1.191(4) 0.055 Uiso d . 1
c c04 -0.1086(6) 1.0281(3) 1.0413(3) 0.0437(8) Uani d . 1
h h04 -0.230(7) 1.061(4) 1.073(3) 0.052 Uiso d . 1
c c05 -0.1006(5) 1.0218(3) 0.9233(3) 0.0373(7) Uani d . 1
h h05 -0.224(6) 1.046(4) 0.868(3) 0.045 Uiso d . 1
c c06 0.0668(5) 0.9715(3) 0.8759(3) 0.0297(6) Uani d . 1
c c07 0.0800(5) 0.9706(3) 0.7482(3) 0.0298(6) Uani d . 1
h h07 -0.091(6) 0.922(3) 0.680(3) 0.036 Uiso d . 1
c c08 0.1675(5) 1.1250(3) 0.7551(3) 0.0293(6) Uani d . 1
h h08 0.057(6) 1.167(3) 0.775(3) 0.035 Uiso d . 1
c c09 0.4253(5) 1.2176(3) 0.8537(3) 0.0400(7) Uani d . 1
h h09a 0.5458 1.1849 0.8244 0.06 Uiso calc R 1
h h09b 0.4356 1.2097 0.9341 0.06 Uiso calc R 1
h h09c 0.4568 1.3164 0.8649 0.06 Uiso calc R 1
c c10 0.1881(6) 1.2533(3) 0.6078(3) 0.0360(7) Uani d . 1
h h12a 0.155(6) 1.231(3) 0.519(4) 0.043 Uiso d . 1
h h12b 0.355(6) 1.329(4) 0.671(3) 0.043 Uiso d . 1
h h12c 0.058(6) 1.286(4) 0.624(3) 0.043 Uiso d . 1
c c11 0.5376(5) 0.9674(3) 0.4752(3) 0.0290(6) Uani d . 1
c c12 0.2796(5) 0.8617(3) 0.3923(3) 0.0383(7) Uani d . 1
h h13a 0.2295 0.7963 0.4309 0.057 Uiso calc R 1
h h13b 0.2779 0.8084 0.3088 0.057 Uiso calc R 1
h h13c 0.1673 0.9134 0.3844 0.057 Uiso calc R 1
c c21 0.5902(5) 1.6417(3) 1.0878(3) 0.0353(7) Uani d . 1
h h21 0.763(6) 1.697(4) 1.151(3) 0.042 Uiso d . 1
c c22 0.5131(6) 1.6445(3) 0.9669(3) 0.0410(7) Uani d . 1
h h22 0.635(6) 1.705(4) 0.940(3) 0.049 Uiso d . 1
c c23 0.2704(6) 1.5715(3) 0.8853(3) 0.0393(7) Uani d . 1
h h23 0.212(6) 1.572(4) 0.798(3) 0.047 Uiso d . 1
c c24 0.1053(6) 1.4912(4) 0.9229(3) 0.0403(7) Uani d . 1
h h24 -0.066(7) 1.440(4) 0.869(3) 0.048 Uiso d . 1
c c25 0.1832(5) 1.4871(4) 1.0432(3) 0.0387(7) Uani d . 1
h h25 0.057(6) 1.436(4) 1.070(3) 0.046 Uiso d . 1
c c26 0.4248(5) 1.5627(3) 1.1274(3) 0.0279(6) Uani d . 1
c c27 0.5043(4) 1.5596(3) 1.2595(2) 0.0271(6) Uani d . 1
h h27 0.3744 1.5688 1.2953 0.033 Uiso calc R 1
c c28 0.5452(5) 1.4179(3) 1.2544(3) 0.0281(6) Uani d . 1
h h28 0.383(6) 1.340(3) 1.201(3) 0.034 Uiso d . 1
c c29 0.7507(5) 1.3977(3) 1.2056(3) 0.0374(7) Uani d . 1
h h29a 0.9047 1.4716 1.2649 0.056 Uiso calc R 1
h h29b 0.7173 1.4038 1.1235 0.056 Uiso calc R 1
h h29c 0.7607 1.3047 1.1973 0.056 Uiso calc R 1
c c30 0.6195(6) 1.2859(3) 1.3991(3) 0.0361(7) Uani d . 1
h h32a 0.637(6) 1.298(3) 1.496(3) 0.043 Uiso d . 1
h h32b 0.472(7) 1.211(4) 1.339(3) 0.043 Uiso d . 1
h h32c 0.762(7) 1.270(3) 1.381(3) 0.043 Uiso d . 1
c c31 0.2496(4) 0.5727(3) 0.5515(2) 0.0248(6) Uani d . 1
c c32 0.5108(5) 0.6702(3) 0.6366(3) 0.0423(8) Uani d . 1
h h33a 0.5899 0.6206 0.6807 0.063 Uiso calc R 1
h h33b 0.5084 0.7556 0.698 0.063 Uiso calc R 1
h h33c 0.6006 0.6966 0.5851 0.063 Uiso calc R 1
n n01 0.1602(4) 1.1171(2) 0.6256(2) 0.0298(5) Uani d . 1
h h10 0.2813 1.0862 0.6088 0.036 Uiso calc R 1
h h11 0.0152 1.0505 0.5676 0.036 Uiso calc R 1
n n21 0.6061(4) 1.4229(2) 1.3886(2) 0.0258(5) Uani d . 1
h h30 0.7524 1.4938 1.4387 0.031 Uiso calc R 1
h h31 0.4905 1.4456 1.4192 0.031 Uiso calc R 1
o o01 0.2428(3) 0.9050(2) 0.7081(2) 0.0374(5) Uani d . 1
h h06 0.1738 0.8171 0.6751 0.056 Uiso calc R 1
o o02 0.5679(3) 1.0778(2) 0.5663(2) 0.0370(5) Uani d . 1
o o03 0.7149(3) 0.9349(2) 0.44695(19) 0.0384(5) Uani d . 1
o o21 0.7290(3) 1.6704(2) 1.34584(18) 0.0349(5) Uani d . 1
h h26 0.700(6) 1.742(4) 1.369(3) 0.042 Uiso d . 1
o o22 0.0740(3) 0.60889(19) 0.57567(18) 0.0311(4) Uani d . 1
o o23 0.2199(3) 0.45987(19) 0.46028(18) 0.0298(4) Uani d . 1

loop_
_atom_site_aniso_label
_atom_site_aniso_U_11
_atom_site_aniso_U_22
_atom_site_aniso_U_33
_atom_site_aniso_U_12
_atom_site_aniso_U_13
_atom_site_aniso_U_23
c01 0.0325(17) 0.0408(17) 0.051(2) 0.0156(13) 0.0127(14) 0.0242(15)
c02 0.045(2) 0.056(2) 0.056(2) 0.0178(16) 0.0108(16) 0.0345(18)
c03 0.0474(19) 0.0429(18) 0.0407(18) 0.0036(14) 0.0136(15) 0.0181(16)
c04 0.0429(19) 0.0362(17) 0.047(2) 0.0105(14) 0.0190(15) 0.0103(15)
c05 0.0294(15) 0.0325(16) 0.0465(19) 0.0117(12) 0.0097(13) 0.0137(14)
c06 0.0273(14) 0.0182(12) 0.0374(15) 0.0057(10) 0.0047(11) 0.0104(11)
c07 0.0235(14) 0.0210(13) 0.0377(16) 0.0062(10) 0.0050(12) 0.0083(12)
c08 0.0252(14) 0.0192(13) 0.0351(16) 0.0063(10) 0.0048(11) 0.0060(12)
c09 0.0358(17) 0.0235(14) 0.0448(18) 0.0040(12) -0.0020(13) 0.0113(13)
c10 0.0363(18) 0.0293(16) 0.0428(19) 0.0124(14) 0.0103(15) 0.0170(15)
c11 0.0227(14) 0.0289(15) 0.0348(16) 0.0070(11) 0.0069(12) 0.0160(14)
c12 0.0260(14) 0.0421(18) 0.0405(17) 0.0067(12) 0.0072(12) 0.0160(15)
c21 0.0339(16) 0.0309(15) 0.0345(16) 0.0034(12) 0.0086(13) 0.0137(13)
c22 0.0521(18) 0.0328(16) 0.0383(18) 0.0084(13) 0.0161(14) 0.0192(14)
c23 0.0499(18) 0.0366(16) 0.0325(17) 0.0176(14) 0.0114(14) 0.0157(14)
c24 0.0286(16) 0.052(2) 0.0338(16) 0.0126(14) 0.0051(13) 0.0144(15)
c25 0.0274(15) 0.0517(19) 0.0354(17) 0.0102(13) 0.0121(13) 0.0173(15)
c26 0.0288(14) 0.0257(13) 0.0289(15) 0.0106(11) 0.0103(11) 0.0095(12)
c27 0.0223(13) 0.0281(14) 0.0279(14) 0.0064(11) 0.0090(11) 0.0092(12)
c28 0.0259(14) 0.0317(15) 0.0243(14) 0.0090(11) 0.0071(11) 0.0103(12)
c29 0.0392(16) 0.0464(18) 0.0303(15) 0.0215(14) 0.0138(13) 0.0136(13)
c30 0.0317(16) 0.0282(16) 0.0468(19) 0.0087(13) 0.0105(14) 0.0170(14)
c31 0.0238(13) 0.0262(14) 0.0249(14) 0.0064(10) 0.0077(11) 0.0133(12)
c32 0.0269(15) 0.0381(17) 0.0442(19) 0.0046(12) 0.0080(13) 0.0028(15)
n01 0.0209(11) 0.0242(11) 0.0394(14) 0.0068(9) 0.0072(10) 0.0100(10)
n21 0.0198(11) 0.0284(12) 0.0294(13) 0.0076(9) 0.0087(9) 0.0123(10)
o01 0.0381(11) 0.0230(10) 0.0513(13) 0.0126(8) 0.0189(10) 0.0114(10)
o02 0.0298(11) 0.0285(11) 0.0490(13) 0.0084(8) 0.0161(9) 0.0104(10)
o03 0.0240(10) 0.0351(11) 0.0434(12) 0.0075(8) 0.0092(9) 0.0039(10)
o21 0.0333(11) 0.0259(11) 0.0325(11) 0.0050(9) 0.0023(8) 0.0068(9)
o22 0.0251(10) 0.0296(10) 0.0349(11) 0.0104(8) 0.0080(8) 0.0093(8)
o23 0.0257(10) 0.0298(11) 0.0306(10) 0.0084(8) 0.0112(8) 0.0080(9)

loop_
_atom_type_symbol
_atom_type_description
_atom_type_scat_dispersion_real
_atom_type_scat_dispersion_imag
_atom_type_scat_source
c c 0.0033 0 'international tables vol c tables 4.2.6.8 and 6.1.1.4'
h h 0 0 'international tables vol c tables 4.2.6.8 and 6.1.1.4'
n n 0.0061 0 'international tables vol c tables 4.2.6.8 and 6.1.1.4'
o o 0.0106 0 'international tables vol c tables 4.2.6.8 and 6.1.1.4'

loop_
_geom_angle_atom_site_label_1
_geom_angle_atom_site_label_2
_geom_angle_atom_site_label_3
_geom_angle
c02 c01 c06 121.2(3)
c02 c01 h01 123(2)
c06 c01 h01 116(2)
c01 c02 c03 120.4(3)
c01 c02 h02 119.8
c03 c02 h02 119.8
c02 c03 c04 119.5(3)
c02 c03 h03 122(2)
c04 c03 h03 119(2)
c05 c04 c03 119.8(3)
c05 c04 h04 121(2)
c03 c04 h04 119(2)
c04 c05 c06 121.2(3)
c04 c05 h05 119.7(19)
c06 c05 h05 119.0(19)
c01 c06 c05 118.0(3)
c01 c06 c07 121.5(3)
c05 c06 c07 120.5(2)
o01 c07 c06 113.7(2)
o01 c07 c08 106.9(2)
c06 c07 c08 110.6(2)
o01 c07 h07 110.2(17)
c06 c07 h07 109.9(18)
c08 c07 h07 105.1(18)
n01 c08 c09 110.1(2)
n01 c08 c07 108.3(2)
c09 c08 c07 113.6(2)
n01 c08 h08 107.6(19)
c09 c08 h08 109(2)
c07 c08 h08 108(2)
c08 c09 h09a 109.5
c08 c09 h09b 109.5
h09a c09 h09b 109.5
c08 c09 h09c 109.5
h09a c09 h09c 109.5
h09b c09 h09c 109.5
n01 c10 h12a 107(2)
n01 c10 h12b 109.2(18)
h12a c10 h12b 118(3)
n01 c10 h12c 109(2)
h12a c10 h12c 104(3)
h12b c10 h12c 109(3)
o02 c11 o03 123.5(2)
o02 c11 c12 119.8(2)
o03 c11 c12 116.6(3)
c11 c12 h13a 109.5
c11 c12 h13b 109.5
h13a c12 h13b 109.5
c11 c12 h13c 109.5
h13a c12 h13c 109.5
h13b c12 h13c 109.5
c22 c21 c26 120.5(3)
c22 c21 h21 122.6(19)
c26 c21 h21 117.0(19)
c23 c22 c21 120.5(3)
c23 c22 h22 120(2)
c21 c22 h22 120(2)
c22 c23 c24 119.5(3)
c22 c23 h23 122(2)
c24 c23 h23 119(2)
c23 c24 c25 119.9(3)
c23 c24 h24 121(2)
c25 c24 h24 119(2)
c26 c25 c24 121.2(3)
c26 c25 h25 120.8(19)
c24 c25 h25 117.8(19)
c25 c26 c21 118.4(3)
c25 c26 c27 120.3(2)
c21 c26 c27 121.3(2)
o21 c27 c26 113.6(2)
o21 c27 c28 105.4(2)
c26 c27 c28 111.9(2)
o21 c27 h27 108.6
c26 c27 h27 108.6
c28 c27 h27 108.6
n21 c28 c29 110.3(2)
n21 c28 c27 107.1(2)
c29 c28 c27 112.3(2)
n21 c28 h28 107.5(17)
c29 c28 h28 113.4(17)
c27 c28 h28 106.0(16)
c28 c29 h29a 109.5
c28 c29 h29b 109.5
h29a c29 h29b 109.5
c28 c29 h29c 109.5
h29a c29 h29c 109.5
h29b c29 h29c 109.5
n21 c30 h32a 107.0(18)
n21 c30 h32b 108(2)
h32a c30 h32b 111(3)
n21 c30 h32c 109(2)
h32a c30 h32c 111(3)
h32b c30 h32c 111(3)
o23 c31 o22 123.9(2)
o23 c31 c32 117.7(2)
o22 c31 c32 118.4(2)
c31 c32 h33a 109.5
c31 c32 h33b 109.5
h33a c32 h33b 109.5
c31 c32 h33c 109.5
h33a c32 h33c 109.5
h33b c32 h33c 109.5
c10 n01 c08 115.5(2)
c10 n01 h10 108.4
c08 n01 h10 108.4
c10 n01 h11 108.4
c08 n01 h11 108.4
h10 n01 h11 107.5
c30 n21 c28 114.5(2)
c30 n21 h30 108.6
c28 n21 h30 108.6
c30 n21 h31 108.6
c28 n21 h31 108.6
h30 n21 h31 107.6
c07 o01 h06 109.5
c27 o21 h26 107(3)

loop_
_geom_bond_atom_site_label_1
_geom_bond_atom_site_label_2
_geom_bond_distance
c01 c02 1.375(5)
c01 c06 1.389(4)
c01 h01 0.95(4)
c02 c03 1.377(5)
c02 h02 0.93
c03 c04 1.390(5)
c03 h03 0.92(4)
c04 c05 1.381(5)
c04 h04 0.98(4)
c05 c06 1.390(4)
c05 h05 0.99(3)
c06 c07 1.518(4)
c07 o01 1.408(3)
c07 c08 1.533(4)
c07 h07 1.01(3)
c08 n01 1.486(4)
c08 c09 1.523(4)
c08 h08 0.92(3)
c09 h09a 0.96
c09 h09b 0.96
c09 h09c 0.96
c10 n01 1.473(4)
c10 h12a 0.95(4)
c10 h12b 1.02(3)
c10 h12c 0.96(3)
c11 o02 1.239(3)
c11 o03 1.273(3)
c11 c12 1.510(4)
c12 h13a 0.96
c12 h13b 0.96
c12 h13c 0.96
c21 c22 1.389(4)
c21 c26 1.393(4)
c21 h21 1.00(4)
c22 c23 1.380(5)
c22 h22 1.02(4)
c23 c24 1.383(5)
c23 h23 1.00(3)
c24 c25 1.389(4)
c24 h24 0.96(4)
c25 c26 1.385(4)
c25 h25 0.99(4)
c26 c27 1.517(4)
c27 o21 1.411(3)
c27 c28 1.539(4)
c27 h27 0.98
c28 n21 1.506(3)
c28 c29 1.509(4)
c28 h28 0.99(3)
c29 h29a 0.96
c29 h29b 0.96
c29 h29c 0.96
c30 n21 1.489(3)
c30 h32a 1.07(3)
c30 h32b 0.94(4)
c30 h32c 0.97(4)
c31 o23 1.256(3)
c31 o22 1.263(3)
c31 c32 1.507(4)
c32 h33a 0.96
c32 h33b 0.96
c32 h33c 0.96
n01 h10 0.9
n01 h11 0.9
n21 h30 0.9
n21 h31 0.9
o01 h06 0.82
o21 h26 0.78(4)

loop_
_geom_hbond_atom_site_label_D
_geom_hbond_atom_site_label_H
_geom_hbond_atom_site_label_A
_geom_hbond_site_symmetry_A
_geom_hbond_distance_DH
_geom_hbond_distance_HA
_geom_hbond_distance_DA
_geom_hbond_angle_DHA
n01 h11 o03 1_455 0.9 1.81 2.705(3) 172.9
n01 h11 o02 1_455 0.9 2.75 3.318(3) 122.4
n21 h31 o23 1_566 0.9 1.82 2.714(3) 169.8
o21 h26 o03 1_566 0.78(4) 1.90(4) 2.669(3) 166(4)
n21 h30 o23 1_666 0.9 2.85 3.438(3) 123.9

loop_
_geom_torsion_atom_site_label_1
_geom_torsion_atom_site_label_2
_geom_torsion_atom_site_label_3
_geom_torsion_atom_site_label_4
_geom_torsion
c06 c01 c02 c03 -0.5(5)
c01 c02 c03 c04 1.5(5)
c02 c03 c04 c05 -0.7(5)
c03 c04 c05 c06 -1.0(4)
c02 c01 c06 c05 -1.1(4)
c02 c01 c06 c07 178.4(3)
c04 c05 c06 c01 1.9(4)
c04 c05 c06 c07 -177.7(3)
c01 c06 c07 o01 5.8(3)
c05 c06 c07 o01 -174.7(2)
c01 c06 c07 c08 -114.5(3)
c05 c06 c07 c08 65.0(3)
o01 c07 c08 n01 59.6(3)
c06 c07 c08 n01 -176.1(2)
o01 c07 c08 c09 -63.0(3)
c06 c07 c08 c09 61.3(3)
c26 c21 c22 c23 1.4(5)
c21 c22 c23 c24 -2.2(5)
c22 c23 c24 c25 1.5(5)
c23 c24 c25 c26 0.2(5)
c24 c25 c26 c21 -1.0(4)
c24 c25 c26 c27 178.5(3)
c22 c21 c26 c25 0.2(4)
c22 c21 c26 c27 -179.3(3)
c25 c26 c27 o21 -163.3(2)
c21 c26 c27 o21 16.3(3)
c25 c26 c27 c28 77.5(3)
c21 c26 c27 c28 -102.9(3)
o21 c27 c28 n21 59.8(3)
c26 c27 c28 n21 -176.2(2)
o21 c27 c28 c29 -61.3(3)
c26 c27 c28 c29 62.6(3)
c09 c08 n01 c10 -67.5(3)
c07 c08 n01 c10 167.7(2)
c29 c28 n21 c30 -65.1(3)
c27 c28 n21 c30 172.4(2)

loop_
_cod_related_entry_id
_cod_related_entry_database
_cod_related_entry_code
1 ChemSpider 30654446
